data_7157384
loop_
_publ_author_name
'Liao, Ming-Hong'
'Zhang, Meng'
'Hu, Dai-Hui'
'Zhang, Rui-Han'
'Zhao, Yan'
'Liu, Shan-Shan'
'Li, Yun-Xia'
'Xiao, Wei-Lie'
'Tang, E.'

_publ_section_title
;
 Controlling the selectivity of an intramolecular Friedel-Crafts
 alkylation with alkenes using selenium under mild conditions.
;
_journal_issue 21
_journal_name_full 'Organic &amp; biomolecular chemistry'
_journal_page_first 4034
_journal_page_last 4045
_journal_paper_doi 10.1039/d0ob00257g
_journal_volume 18
_journal_year 2020
_chemical_formula_sum 'C26 H25 F3 O4 Se'
_chemical_formula_weight 537.42
_space_group_IT_number 2
_space_group_name_Hall '-P 1'
_space_group_name_H-M_alt 'P -1'
_symmetry_cell_setting triclinic
_symmetry_space_group_name_H-M 'P -1'
_atom_sites_solution_hydrogens geom
_atom_sites_solution_primary direct
_atom_sites_solution_secondary difmap
_audit_creation_method SHELXL-97
_audit_update_record
;
2019-07-19 deposited with the CCDC.	2020-03-10 downloaded from the CCDC.
;
_cell_angle_alpha 114.9980(10)
_cell_angle_beta 94.3680(10)
_cell_angle_gamma 94.2510(10)
_cell_formula_units_Z 2
_cell_length_a 6.9173(8)
_cell_length_b 13.9163(16)
_cell_length_c 14.1631(16)
_cell_measurement_reflns_used 2674
_cell_measurement_temperature 293(2)
_cell_measurement_theta_max 21.76
_cell_measurement_theta_min 2.73
_cell_volume 1223.5(2)
_computing_cell_refinement 'Bruker SMART'
_computing_data_collection 'Bruker SMART'
_computing_data_reduction 'Bruker SAINT'
_computing_molecular_graphics 'Bruker SHELXTL'
_computing_publication_material 'Bruker SHELXTL'
_computing_structure_refinement 'SHELXL-97 (Sheldrick, 1997)'
_computing_structure_solution 'SHELXS-97 (Sheldrick, 1990)'
_diffrn_ambient_temperature 293(2)
_diffrn_measured_fraction_theta_full 0.988
_diffrn_measured_fraction_theta_max 0.988
_diffrn_measurement_device_type 'CCD area detector'
_diffrn_measurement_method 'phi and omega scans'
_diffrn_radiation_monochromator graphite
_diffrn_radiation_source 'fine-focus sealed tube'
_diffrn_radiation_type MoK\a
_diffrn_radiation_wavelength 0.71073
_diffrn_reflns_av_R_equivalents 0.0541
_diffrn_reflns_av_sigmaI/netI 0.0766
_diffrn_reflns_limit_h_max 8
_diffrn_reflns_limit_h_min -8
_diffrn_reflns_limit_k_max 16
_diffrn_reflns_limit_k_min -16
_diffrn_reflns_limit_l_max 16
_diffrn_reflns_limit_l_min -16
_diffrn_reflns_number 9448
_diffrn_reflns_theta_full 25.14
_diffrn_reflns_theta_max 25.14
_diffrn_reflns_theta_min 1.60
_exptl_absorpt_coefficient_mu 1.587
_exptl_absorpt_correction_T_max 0.7019
_exptl_absorpt_correction_T_min 0.6306
_exptl_crystal_colour colourless
_exptl_crystal_density_diffrn 1.459
_exptl_crystal_density_method 'not measured'
_exptl_crystal_description block
_exptl_crystal_F_000 548
_exptl_crystal_size_max 0.32
_exptl_crystal_size_mid 0.30
_exptl_crystal_size_min 0.24
_refine_diff_density_max 0.750
_refine_diff_density_min -0.760
_refine_diff_density_rms 0.124
_refine_ls_extinction_method none
_refine_ls_goodness_of_fit_ref 0.999
_refine_ls_hydrogen_treatment mixed
_refine_ls_matrix_type full
_refine_ls_number_parameters 310
_refine_ls_number_reflns 4325
_refine_ls_number_restraints 0
_refine_ls_restrained_S_all 0.999
_refine_ls_R_factor_all 0.1107
_refine_ls_R_factor_gt 0.0814
_refine_ls_shift/su_max 0.001
_refine_ls_shift/su_mean 0.000
_refine_ls_structure_factor_coef Fsqd
_refine_ls_weighting_details 'calc w=1/[\s^2^(Fo^2^)+(0.1335P)^2^+7.5652P] where P=(Fo^2^+2Fc^2^)/3'
_refine_ls_weighting_scheme calc
_refine_ls_wR_factor_gt 0.2602
_refine_ls_wR_factor_ref 0.2805
_reflns_number_gt 2960
_reflns_number_total 4325
_reflns_threshold_expression >2sigma(I)
_cod_data_source_file d0ob00257g3.cif
_cod_data_source_block 1
_cod_depositor_comments
;
The following automatic conversions were performed:

data item '_symmetry_cell_setting' value 'Triclinic' was changed to
'triclinic' in accordance with the
/home/data/users/saulius/crontab/automatic-downloads/rss-feeds/RSC/lib/dictionaries/cif_core.dic
dictionary named 'cif_core.dic' version 2.4.2 last updated on
2011-04-26.

Automatic conversion script
Id: cif_fix_values 7556 2019-12-06 15:28:31Z antanas 

 Adding full bibliography for 7157384--7157385.cif.
;
_cod_original_sg_symbol_H-M 'P-1   '
_cod_database_code 7157384

loop_
_symmetry_equiv_pos_as_xyz
'x, y, z'
'-x, -y, -z'

loop_
_atom_site_label
_atom_site_type_symbol
_atom_site_fract_x
_atom_site_fract_y
_atom_site_fract_z
_atom_site_U_iso_or_equiv
_atom_site_adp_type
_atom_site_occupancy
_atom_site_symmetry_multiplicity
_atom_site_calc_flag
_atom_site_refinement_flags
_atom_site_disorder_assembly
_atom_site_disorder_group
F1 F -0.3082(15) 0.9911(7) 0.3277(10) 0.151(4) Uani 1 1 d . . .
F2 F -0.5733(14) 0.8985(10) 0.3134(12) 0.184(6) Uani 1 1 d . . .
F3 F -0.407(2) 0.8561(11) 0.1950(9) 0.184(6) Uani 1 1 d . . .
O1 O 0.2671(7) 0.5369(4) 0.4573(4) 0.0437(12) Uani 1 1 d . . .
O2 O -0.2194(7) 0.7753(4) 0.6283(4) 0.0440(13) Uani 1 1 d . . .
O3 O -0.0649(8) 0.8955(5) 0.8377(4) 0.0540(15) Uani 1 1 d . . .
O4 O 0.3009(8) 0.8768(5) 0.9032(4) 0.0567(15) Uani 1 1 d . . .
Se1 Se 0.27964(14) 0.42927(8) 0.22495(7) 0.0647(4) Uani 1 1 d . . .
C1 C 0.250(2) 0.4290(13) 0.0234(10) 0.105(4) Uani 1 1 d . . .
H1 H 0.3632 0.4772 0.0493 0.126 Uiso 1 1 calc R . .
C2 C 0.164(4) 0.3955(18) -0.0773(13) 0.140(7) Uani 1 1 d . . .
H2 H 0.2235 0.4221 -0.1195 0.168 Uiso 1 1 calc R . .
C3 C 0.001(4) 0.3273(15) -0.1196(10) 0.139(8) Uani 1 1 d . . .
H3 H -0.0494 0.3049 -0.1892 0.167 Uiso 1 1 calc R . .
C4 C -0.081(3) 0.2946(13) -0.0583(13) 0.126(6) Uani 1 1 d . . .
H4 H -0.1989 0.2509 -0.0844 0.151 Uiso 1 1 calc R . .
C5 C -0.003(3) 0.3206(12) 0.0459(10) 0.114(5) Uani 1 1 d . . .
H5 H -0.0652 0.2921 0.0861 0.137 Uiso 1 1 calc R . .
C6 C 0.1624(15) 0.3880(7) 0.0851(7) 0.057(2) Uani 1 1 d . . .
C7 C 0.0647(12) 0.4960(7) 0.3022(6) 0.050(2) Uani 1 1 d . . .
H7A H -0.0140 0.5238 0.2619 0.060 Uiso 1 1 calc R . .
H7B H -0.0182 0.4435 0.3136 0.060 Uiso 1 1 calc R . .
C8 C 0.1503(10) 0.5856(6) 0.4062(6) 0.0388(16) Uani 1 1 d . . .
H8 H 0.2332 0.6386 0.3941 0.047 Uiso 1 1 calc R . .
C9 C -0.0101(10) 0.6404(6) 0.4740(5) 0.0388(16) Uani 1 1 d . . .
H9 H -0.1091 0.5848 0.4711 0.047 Uiso 1 1 calc R . .
C10 C 0.0799(10) 0.7045(6) 0.5882(5) 0.0364(16) Uani 1 1 d . . .
C11 C 0.2642(10) 0.6936(6) 0.6227(6) 0.0422(17) Uani 1 1 d . . .
C12 C 0.3860(11) 0.6176(7) 0.5470(6) 0.050(2) Uani 1 1 d . . .
H12A H 0.4771 0.6575 0.5242 0.061 Uiso 1 1 calc R . .
H12B H 0.4611 0.5840 0.5827 0.061 Uiso 1 1 calc R . .
C13 C -0.1054(10) 0.7065(6) 0.4267(5) 0.0365(16) Uani 1 1 d . . .
C14 C -0.0118(12) 0.8032(7) 0.4348(6) 0.0480(19) Uani 1 1 d . . .
H14 H 0.1141 0.8273 0.4695 0.058 Uiso 1 1 calc R . .
C15 C -0.1023(13) 0.8626(7) 0.3926(7) 0.055(2) Uani 1 1 d . . .
H15 H -0.0365 0.9263 0.3993 0.066 Uiso 1 1 calc R . .
C16 C -0.2871(13) 0.8305(7) 0.3407(7) 0.053(2) Uani 1 1 d . . .
C17 C -0.3821(12) 0.7322(7) 0.3279(6) 0.051(2) Uani 1 1 d . . .
H17 H -0.5067 0.7082 0.2914 0.061 Uiso 1 1 calc R . .
C18 C -0.2911(11) 0.6716(7) 0.3693(6) 0.0446(18) Uani 1 1 d . . .
H18 H -0.3544 0.6060 0.3589 0.054 Uiso 1 1 calc R . .
C19 C -0.393(2) 0.8953(12) 0.2981(12) 0.095(4) Uani 1 1 d . . .
C20 C -0.0291(10) 0.7745(6) 0.6621(6) 0.0375(16) Uani 1 1 d . . .
C21 C 0.0502(10) 0.8333(6) 0.7657(6) 0.0409(17) Uani 1 1 d . . .
C22 C 0.2376(11) 0.8194(6) 0.7988(6) 0.0436(18) Uani 1 1 d . . .
C23 C 0.3446(11) 0.7501(6) 0.7266(6) 0.0426(18) Uani 1 1 d . . .
H23 H 0.4702 0.7414 0.7476 0.051 Uiso 1 1 calc R . .
C24 C 0.4807(13) 0.8538(9) 0.9406(7) 0.071(3) Uani 1 1 d . . .
H24A H 0.4725 0.7791 0.9239 0.106 Uiso 1 1 calc R . .
H24B H 0.5059 0.8948 1.0153 0.106 Uiso 1 1 calc R . .
H24C H 0.5847 0.8722 0.9079 0.106 Uiso 1 1 calc R . .
C25 C -0.0078(15) 1.0092(8) 0.8796(8) 0.065(3) Uani 1 1 d . . .
H25A H 0.1229 1.0260 0.9147 0.097 Uiso 1 1 calc R . .
H25B H -0.0953 1.0465 0.9285 0.097 Uiso 1 1 calc R . .
H25C H -0.0132 1.0305 0.8233 0.097 Uiso 1 1 calc R . .
C26 C -0.2834(12) 0.8777(7) 0.6438(7) 0.056(2) Uani 1 1 d . . .
H26A H -0.3655 0.8998 0.6991 0.085 Uiso 1 1 calc R . .
H26B H -0.3553 0.8709 0.5801 0.085 Uiso 1 1 calc R . .
H26C H -0.1716 0.9301 0.6623 0.085 Uiso 1 1 calc R . .

loop_
_atom_site_aniso_label
_atom_site_aniso_U_11
_atom_site_aniso_U_22
_atom_site_aniso_U_33
_atom_site_aniso_U_23
_atom_site_aniso_U_13
_atom_site_aniso_U_12
F1 0.140(8) 0.104(6) 0.241(12) 0.115(8) -0.042(8) 0.007(5)
F2 0.093(6) 0.234(12) 0.354(18) 0.239(13) 0.042(8) 0.074(7)
F3 0.249(14) 0.217(12) 0.132(8) 0.116(9) -0.019(8) 0.097(11)
O1 0.043(3) 0.046(3) 0.035(3) 0.011(2) -0.003(2) 0.011(2)
O2 0.032(3) 0.048(3) 0.048(3) 0.016(3) 0.002(2) 0.011(2)
O3 0.046(3) 0.063(4) 0.043(3) 0.010(3) 0.013(2) 0.018(3)
O4 0.053(3) 0.069(4) 0.034(3) 0.009(3) -0.003(2) 0.013(3)
Se1 0.0597(6) 0.0745(7) 0.0439(5) 0.0083(4) 0.0049(4) 0.0207(5)
C1 0.125(12) 0.132(12) 0.073(8) 0.054(8) 0.028(8) 0.021(9)
C2 0.20(2) 0.178(19) 0.071(10) 0.065(12) 0.057(12) 0.054(16)
C3 0.25(3) 0.117(13) 0.028(6) 0.009(7) 0.000(10) 0.070(15)
C4 0.155(15) 0.105(11) 0.083(10) 0.024(9) -0.054(10) -0.019(10)
C5 0.162(15) 0.097(10) 0.066(7) 0.033(7) -0.027(8) -0.027(10)
C6 0.073(6) 0.050(5) 0.042(4) 0.012(4) 0.017(4) 0.014(4)
C7 0.046(4) 0.054(5) 0.038(4) 0.009(4) 0.001(3) 0.009(4)
C8 0.035(4) 0.041(4) 0.037(4) 0.014(3) 0.003(3) 0.007(3)
C9 0.034(4) 0.039(4) 0.035(4) 0.010(3) 0.003(3) 0.002(3)
C10 0.036(4) 0.041(4) 0.033(4) 0.016(3) 0.006(3) 0.008(3)
C11 0.034(4) 0.049(4) 0.040(4) 0.015(3) 0.002(3) 0.007(3)
C12 0.039(4) 0.061(5) 0.041(4) 0.011(4) 0.002(3) 0.016(4)
C13 0.032(3) 0.043(4) 0.033(4) 0.016(3) 0.001(3) 0.004(3)
C14 0.040(4) 0.052(5) 0.050(4) 0.022(4) -0.002(3) -0.002(4)
C15 0.060(5) 0.047(5) 0.063(5) 0.031(4) 0.005(4) 0.002(4)
C16 0.058(5) 0.061(5) 0.056(5) 0.038(4) 0.005(4) 0.018(4)
C17 0.037(4) 0.071(6) 0.049(5) 0.032(4) -0.003(3) 0.002(4)
C18 0.037(4) 0.054(5) 0.041(4) 0.019(4) 0.002(3) 0.003(3)
C19 0.103(10) 0.091(9) 0.112(11) 0.064(8) -0.007(8) 0.028(8)
C20 0.030(3) 0.045(4) 0.041(4) 0.021(3) 0.006(3) 0.005(3)
C21 0.034(4) 0.048(4) 0.038(4) 0.015(3) 0.009(3) 0.008(3)
C22 0.044(4) 0.049(4) 0.032(4) 0.012(3) 0.002(3) 0.004(3)
C23 0.037(4) 0.049(4) 0.035(4) 0.012(3) 0.000(3) 0.011(3)
C24 0.051(5) 0.099(8) 0.040(5) 0.011(5) -0.005(4) 0.014(5)
C25 0.064(6) 0.062(6) 0.059(5) 0.014(5) 0.014(4) 0.018(5)
C26 0.045(5) 0.063(5) 0.062(5) 0.026(5) 0.005(4) 0.019(4)

loop_
_atom_type_symbol
_atom_type_description
_atom_type_scat_dispersion_real
_atom_type_scat_dispersion_imag
_atom_type_scat_source
C C 0.0033 0.0016 'International Tables Vol C Tables 4.2.6.8 and 6.1.1.4'
H H 0.0000 0.0000 'International Tables Vol C Tables 4.2.6.8 and 6.1.1.4'
F F 0.0171 0.0103 'International Tables Vol C Tables 4.2.6.8 and 6.1.1.4'
O O 0.0106 0.0060 'International Tables Vol C Tables 4.2.6.8 and 6.1.1.4'
Se Se -0.0929 2.2259 'International Tables Vol C Tables 4.2.6.8 and 6.1.1.4'

loop_
_geom_angle_atom_site_label_1
_geom_angle_atom_site_label_2
_geom_angle_atom_site_label_3
_geom_angle
_geom_angle_site_symmetry_1
_geom_angle_site_symmetry_3
_geom_angle_publ_flag
C8 O1 C12 109.8(6) . . ?
C20 O2 C26 117.7(6) . . ?
C21 O3 C25 114.7(7) . . ?
C22 O4 C24 116.7(6) . . ?
C6 Se1 C7 99.5(4) . . ?
C2 C1 C6 117.1(16) . . ?
C2 C1 H1 121.4 . . ?
C6 C1 H1 121.4 . . ?
C3 C2 C1 124.9(17) . . ?
C3 C2 H2 117.6 . . ?
C1 C2 H2 117.6 . . ?
C4 C3 C2 116.1(14) . . ?
C4 C3 H3 121.9 . . ?
C2 C3 H3 121.9 . . ?
C3 C4 C5 124.4(17) . . ?
C3 C4 H4 117.8 . . ?
C5 C4 H4 117.8 . . ?
C6 C5 C4 117.6(15) . . ?
C6 C5 H5 121.2 . . ?
C4 C5 H5 121.2 . . ?
C5 C6 C1 119.8(11) . . ?
C5 C6 Se1 121.4(9) . . ?
C1 C6 Se1 118.9(9) . . ?
C8 C7 Se1 108.6(5) . . ?
C8 C7 H7A 110.0 . . ?
Se1 C7 H7A 110.0 . . ?
C8 C7 H7B 110.0 . . ?
Se1 C7 H7B 110.0 . . ?
H7A C7 H7B 108.3 . . ?
O1 C8 C7 105.4(6) . . ?
O1 C8 C9 110.5(6) . . ?
C7 C8 C9 112.1(6) . . ?
O1 C8 H8 109.6 . . ?
C7 C8 H8 109.6 . . ?
C9 C8 H8 109.6 . . ?
C13 C9 C10 113.9(6) . . ?
C13 C9 C8 108.3(6) . . ?
C10 C9 C8 109.4(6) . . ?
C13 C9 H9 108.3 . . ?
C10 C9 H9 108.3 . . ?
C8 C9 H9 108.3 . . ?
C11 C10 C20 117.9(6) . . ?
C11 C10 C9 122.0(6) . . ?
C20 C10 C9 120.1(6) . . ?
C10 C11 C23 122.0(7) . . ?
C10 C11 C12 120.1(6) . . ?
C23 C11 C12 117.9(7) . . ?
O1 C12 C11 111.7(6) . . ?
O1 C12 H12A 109.3 . . ?
C11 C12 H12A 109.3 . . ?
O1 C12 H12B 109.3 . . ?
C11 C12 H12B 109.3 . . ?
H12A C12 H12B 107.9 . . ?
C18 C13 C14 116.9(7) . . ?
C18 C13 C9 120.8(7) . . ?
C14 C13 C9 122.3(6) . . ?
C15 C14 C13 121.2(7) . . ?
C15 C14 H14 119.4 . . ?
C13 C14 H14 119.4 . . ?
C16 C15 C14 121.6(8) . . ?
C16 C15 H15 119.2 . . ?
C14 C15 H15 119.2 . . ?
C15 C16 C17 118.6(8) . . ?
C15 C16 C19 122.9(10) . . ?
C17 C16 C19 118.4(10) . . ?
C18 C17 C16 120.1(8) . . ?
C18 C17 H17 120.0 . . ?
C16 C17 H17 120.0 . . ?
C17 C18 C13 121.5(8) . . ?
C17 C18 H18 119.3 . . ?
C13 C18 H18 119.3 . . ?
F2 C19 F1 109.7(13) . . ?
F2 C19 F3 101.1(13) . . ?
F1 C19 F3 102.7(14) . . ?
F2 C19 C16 114.6(12) . . ?
F1 C19 C16 114.2(12) . . ?
F3 C19 C16 113.2(12) . . ?
O2 C20 C21 122.2(6) . . ?
O2 C20 C10 116.8(6) . . ?
C21 C20 C10 120.8(6) . . ?
O3 C21 C20 119.4(6) . . ?
O3 C21 C22 120.3(6) . . ?
C20 C21 C22 119.8(7) . . ?
O4 C22 C23 124.6(7) . . ?
O4 C22 C21 116.0(7) . . ?
C23 C22 C21 119.4(7) . . ?
C22 C23 C11 119.9(7) . . ?
C22 C23 H23 120.1 . . ?
C11 C23 H23 120.1 . . ?
O4 C24 H24A 109.5 . . ?
O4 C24 H24B 109.5 . . ?
H24A C24 H24B 109.5 . . ?
O4 C24 H24C 109.5 . . ?
H24A C24 H24C 109.5 . . ?
H24B C24 H24C 109.5 . . ?
O3 C25 H25A 109.5 . . ?
O3 C25 H25B 109.5 . . ?
H25A C25 H25B 109.5 . . ?
O3 C25 H25C 109.5 . . ?
H25A C25 H25C 109.5 . . ?
H25B C25 H25C 109.5 . . ?
O2 C26 H26A 109.5 . . ?
O2 C26 H26B 109.5 . . ?
H26A C26 H26B 109.5 . . ?
O2 C26 H26C 109.5 . . ?
H26A C26 H26C 109.5 . . ?
H26B C26 H26C 109.5 . . ?

loop_
_geom_bond_atom_site_label_1
_geom_bond_atom_site_label_2
_geom_bond_distance
_geom_bond_site_symmetry_2
_geom_bond_publ_flag
F1 C19 1.293(16) . ?
F2 C19 1.284(17) . ?
F3 C19 1.318(18) . ?
O1 C8 1.429(9) . ?
O1 C12 1.432(9) . ?
O2 C20 1.368(8) . ?
O2 C26 1.456(10) . ?
O3 C21 1.380(9) . ?
O3 C25 1.445(11) . ?
O4 C22 1.366(9) . ?
O4 C24 1.425(11) . ?
Se1 C6 1.907(9) . ?
Se1 C7 1.965(8) . ?
C1 C2 1.37(2) . ?
C1 C6 1.381(17) . ?
C1 H1 0.9300 . ?
C2 C3 1.34(3) . ?
C2 H2 0.9300 . ?
C3 C4 1.29(3) . ?
C3 H3 0.9300 . ?
C4 C5 1.413(19) . ?
C4 H4 0.9300 . ?
C5 C6 1.344(17) . ?
C5 H5 0.9300 . ?
C7 C8 1.510(10) . ?
C7 H7A 0.9700 . ?
C7 H7B 0.9700 . ?
C8 C9 1.551(10) . ?
C8 H8 0.9800 . ?
C9 C13 1.508(11) . ?
C9 C10 1.531(10) . ?
C9 H9 0.9800 . ?
C10 C11 1.372(10) . ?
C10 C20 1.407(10) . ?
C11 C23 1.387(10) . ?
C11 C12 1.513(10) . ?
C12 H12A 0.9700 . ?
C12 H12B 0.9700 . ?
C13 C18 1.401(10) . ?
C13 C14 1.404(11) . ?
C14 C15 1.367(12) . ?
C14 H14 0.9300 . ?
C15 C16 1.367(12) . ?
C15 H15 0.9300 . ?
C16 C17 1.405(13) . ?
C16 C19 1.484(14) . ?
C17 C18 1.376(12) . ?
C17 H17 0.9300 . ?
C18 H18 0.9300 . ?
C20 C21 1.385(10) . ?
C21 C22 1.400(11) . ?
C22 C23 1.383(10) . ?
C23 H23 0.9300 . ?
C24 H24A 0.9600 . ?
C24 H24B 0.9600 . ?
C24 H24C 0.9600 . ?
C25 H25A 0.9600 . ?
C25 H25B 0.9600 . ?
C25 H25C 0.9600 . ?
C26 H26A 0.9600 . ?
C26 H26B 0.9600 . ?
C26 H26C 0.9600 . ?

loop_
_geom_torsion_atom_site_label_1
_geom_torsion_atom_site_label_2
_geom_torsion_atom_site_label_3
_geom_torsion_atom_site_label_4
_geom_torsion
_geom_torsion_site_symmetry_1
_geom_torsion_site_symmetry_2
_geom_torsion_site_symmetry_3
_geom_torsion_site_symmetry_4
_geom_torsion_publ_flag
C6 C1 C2 C3 1(3) . . . . ?
C1 C2 C3 C4 2(3) . . . . ?
C2 C3 C4 C5 -4(3) . . . . ?
C3 C4 C5 C6 3(3) . . . . ?
C4 C5 C6 C1 0(2) . . . . ?
C4 C5 C6 Se1 179.8(12) . . . . ?
C2 C1 C6 C5 -2(2) . . . . ?
C2 C1 C6 Se1 178.5(12) . . . . ?
C7 Se1 C6 C5 -60.0(11) . . . . ?
C7 Se1 C6 C1 119.8(10) . . . . ?
C6 Se1 C7 C8 -148.0(6) . . . . ?
C12 O1 C8 C7 168.4(6) . . . . ?
C12 O1 C8 C9 -70.3(7) . . . . ?
Se1 C7 C8 O1 -57.9(7) . . . . ?
Se1 C7 C8 C9 -178.1(5) . . . . ?
O1 C8 C9 C13 170.1(6) . . . . ?
C7 C8 C9 C13 -72.7(8) . . . . ?
O1 C8 C9 C10 45.4(8) . . . . ?
C7 C8 C9 C10 162.5(7) . . . . ?
C13 C9 C10 C11 -133.3(8) . . . . ?
C8 C9 C10 C11 -11.9(10) . . . . ?
C13 C9 C10 C20 48.9(9) . . . . ?
C8 C9 C10 C20 170.3(7) . . . . ?
C20 C10 C11 C23 -0.9(12) . . . . ?
C9 C10 C11 C23 -178.7(7) . . . . ?
C20 C10 C11 C12 178.7(7) . . . . ?
C9 C10 C11 C12 0.9(12) . . . . ?
C8 O1 C12 C11 56.8(9) . . . . ?
C10 C11 C12 O1 -22.2(11) . . . . ?
C23 C11 C12 O1 157.4(7) . . . . ?
C10 C9 C13 C18 -133.6(7) . . . . ?
C8 C9 C13 C18 104.4(8) . . . . ?
C10 C9 C13 C14 48.4(9) . . . . ?
C8 C9 C13 C14 -73.6(8) . . . . ?
C18 C13 C14 C15 2.9(12) . . . . ?
C9 C13 C14 C15 -179.0(8) . . . . ?
C13 C14 C15 C16 -0.1(14) . . . . ?
C14 C15 C16 C17 -2.2(14) . . . . ?
C14 C15 C16 C19 177.2(11) . . . . ?
C15 C16 C17 C18 1.5(13) . . . . ?
C19 C16 C17 C18 -177.9(10) . . . . ?
C16 C17 C18 C13 1.4(12) . . . . ?
C14 C13 C18 C17 -3.6(11) . . . . ?
C9 C13 C18 C17 178.3(7) . . . . ?
C15 C16 C19 F2 -137.6(14) . . . . ?
C17 C16 C19 F2 41.8(18) . . . . ?
C15 C16 C19 F1 -9.9(19) . . . . ?
C17 C16 C19 F1 169.5(12) . . . . ?
C15 C16 C19 F3 107.2(15) . . . . ?
C17 C16 C19 F3 -73.5(16) . . . . ?
C26 O2 C20 C21 58.3(10) . . . . ?
C26 O2 C20 C10 -126.4(8) . . . . ?
C11 C10 C20 O2 -173.1(7) . . . . ?
C9 C10 C20 O2 4.7(10) . . . . ?
C11 C10 C20 C21 2.3(11) . . . . ?
C9 C10 C20 C21 -179.8(7) . . . . ?
C25 O3 C21 C20 -113.3(9) . . . . ?
C25 O3 C21 C22 74.4(10) . . . . ?
O2 C20 C21 O3 -0.4(12) . . . . ?
C10 C20 C21 O3 -175.5(7) . . . . ?
O2 C20 C21 C22 172.0(7) . . . . ?
C10 C20 C21 C22 -3.2(12) . . . . ?
C24 O4 C22 C23 -7.1(13) . . . . ?
C24 O4 C22 C21 172.5(8) . . . . ?
O3 C21 C22 O4 -4.7(12) . . . . ?
C20 C21 C22 O4 -177.0(7) . . . . ?
O3 C21 C22 C23 174.9(7) . . . . ?
C20 C21 C22 C23 2.6(12) . . . . ?
O4 C22 C23 C11 178.3(8) . . . . ?
C21 C22 C23 C11 -1.2(12) . . . . ?
C10 C11 C23 C22 0.4(13) . . . . ?
C12 C11 C23 C22 -179.2(8) . . . . ?
